data_1561124
loop_
_publ_author_name
'Yan, Juan-zhi'
'Lu, Li-ping'
'Zhu, Miao-li'
'Feng, Si-si'

_publ_section_title
;
 Self-assembly of novel manganese (II) compounds based on
 bifunctional-group ligands: Synthesis, structures, and magnetic
 properties
;
_journal_name_full 'Journal of Solid State Chemistry'
_journal_page_first 351
_journal_page_last 359
_journal_paper_doi 10.1016/j.jssc.2018.03.035
_journal_volume 262
_journal_year 2018
_chemical_formula_sum 'C4 H5 Mn N3 O6'
_chemical_formula_weight 246.05
_space_group_crystal_system monoclinic
_space_group_IT_number 14
_space_group_name_Hall '-P 2ybc'
_space_group_name_H-M_alt 'P 1 21/c 1'
_atom_sites_solution_hydrogens geom
_atom_sites_solution_primary direct
_atom_sites_solution_secondary difmap
_cell_angle_alpha 90
_cell_angle_beta 95.2560(10)
_cell_angle_gamma 90
_cell_formula_units_Z 4
_cell_length_a 7.1596(7)
_cell_length_b 10.2117(10)
_cell_length_c 10.5182(11)
_cell_measurement_reflns_used 1302
_cell_measurement_temperature 298(2)
_cell_measurement_theta_max 25.6
_cell_measurement_theta_min 2.78
_cell_volume 765.77(13)
_computing_cell_refinement 'SAINT (Bruker, 2000)'
_computing_data_collection 'SMART (Bruker, 2000)'
_computing_data_reduction SAINT
_computing_molecular_graphics 'Bruker SHELXTL'
_computing_publication_material 'Bruker SHELXTL'
_computing_structure_refinement 'SHELXL-2014/7 (Sheldrick, 2014)'
_computing_structure_solution 'SHELXS-97 (Sheldrick, 2008)'
_diffrn_ambient_temperature 298(2)
_diffrn_measured_fraction_theta_full 1.000
_diffrn_measured_fraction_theta_max 1.000
_diffrn_measurement_device_type 'Bruker Smart Apex II'
_diffrn_radiation_monochromator graphite
_diffrn_radiation_source 'fine-focus sealed tube'
_diffrn_radiation_type MoK\a
_diffrn_radiation_wavelength 0.71073
_diffrn_reflns_av_R_equivalents 0.0363
_diffrn_reflns_av_unetI/netI 0.0231
_diffrn_reflns_Laue_measured_fraction_full 1.000
_diffrn_reflns_Laue_measured_fraction_max 1.000
_diffrn_reflns_limit_h_max 8
_diffrn_reflns_limit_h_min -8
_diffrn_reflns_limit_k_max 12
_diffrn_reflns_limit_k_min -12
_diffrn_reflns_limit_l_max 12
_diffrn_reflns_limit_l_min -12
_diffrn_reflns_number 7977
_diffrn_reflns_point_group_measured_fraction_full 1.000
_diffrn_reflns_point_group_measured_fraction_max 1.000
_diffrn_reflns_theta_full 25.050
_diffrn_reflns_theta_max 25.050
_diffrn_reflns_theta_min 2.786
_exptl_absorpt_coefficient_mu 1.736
_exptl_absorpt_correction_T_max 0.4773
_exptl_absorpt_correction_T_min 0.4224
_exptl_absorpt_correction_type multi-scan
_exptl_absorpt_process_details SADABS
_exptl_crystal_colour colorless
_exptl_crystal_density_diffrn 2.134
_exptl_crystal_description block
_exptl_crystal_F_000 492
_exptl_crystal_size_max 0.600
_exptl_crystal_size_mid 0.500
_exptl_crystal_size_min 0.500
_refine_diff_density_max 0.247
_refine_diff_density_min -0.253
_refine_diff_density_rms 0.056
_refine_ls_extinction_coef .
_refine_ls_extinction_method none
_refine_ls_goodness_of_fit_ref 1.074
_refine_ls_hydrogen_treatment mixed
_refine_ls_matrix_type full
_refine_ls_number_parameters 131
_refine_ls_number_reflns 1362
_refine_ls_number_restraints 0
_refine_ls_restrained_S_all 1.074
_refine_ls_R_factor_all 0.0306
_refine_ls_R_factor_gt 0.0242
_refine_ls_shift/su_max 0.001
_refine_ls_shift/su_mean 0.000
_refine_ls_structure_factor_coef Fsqd
_refine_ls_weighting_details 'w=1/[\s^2^(Fo^2^)+(0.0289P)^2^+0.4343P] where P=(Fo^2^+2Fc^2^)/3'
_refine_ls_weighting_scheme calc
_refine_ls_wR_factor_gt 0.0590
_refine_ls_wR_factor_ref 0.0620
_reflns_Friedel_coverage 0.000
_reflns_Friedel_fraction_full .
_reflns_Friedel_fraction_max .
_reflns_number_gt 1187
_reflns_number_total 1362
_reflns_threshold_expression 'I > 2\s(I)'
_cod_data_source_file Complex2.cif
_cod_data_source_block Complex2
_cod_original_sg_symbol_H-M 'P 21/c'
_cod_database_code 1561124
_shelx_space_group_comment
;
The symmetry employed for this shelxl refinement is uniquely defined
by the following loop, which should always be used as a source of
symmetry information in preference to the above space-group names.
They are only intended as comments.
;
_shelx_estimated_absorpt_t_min 0.422
_shelx_estimated_absorpt_t_max 0.477

loop_
_space_group_symop_operation_xyz
'x, y, z'
'-x, y+1/2, -z+1/2'
'-x, -y, -z'
'x, -y-1/2, z-1/2'

loop_
_atom_site_label
_atom_site_type_symbol
_atom_site_fract_x
_atom_site_fract_y
_atom_site_fract_z
_atom_site_U_iso_or_equiv
_atom_site_adp_type
_atom_site_occupancy
_atom_site_site_symmetry_order
_atom_site_calc_flag
_atom_site_refinement_flags_posn
_atom_site_refinement_flags_adp
_atom_site_refinement_flags_occupancy
_atom_site_disorder_assembly
_atom_site_disorder_group
Mn1 Mn 0.18843(5) 1.11320(3) 0.82761(3) 0.02045(13) Uani 1 1 d . . . . .
C1 C 0.2116(3) 1.0581(2) 0.5472(2) 0.0171(5) Uani 1 1 d . . . . .
C2 C 0.3552(3) 0.8899(2) 0.6211(2) 0.0175(5) Uani 1 1 d . . . . .
C3 C 0.1141(3) 1.1882(2) 0.5479(2) 0.0192(5) Uani 1 1 d . . . . .
C4 C 0.4571(3) 0.7868(2) 0.7027(2) 0.0228(5) Uani 1 1 d . . . . .
N1 N 0.2730(2) 0.99814(18) 0.65865(16) 0.0173(4) Uani 1 1 d . . . . .
N2 N 0.2504(3) 0.99297(19) 0.44409(17) 0.0202(4) Uani 1 1 d . . . . .
N3 N 0.3419(3) 0.8867(2) 0.49374(19) 0.0210(4) Uani 1 1 d . . . . .
H3 H 0.379(4) 0.831(3) 0.443(3) 0.040(9) Uiso 1 1 d . . . . .
O1 O 0.0832(2) 1.22889(16) 0.65748(15) 0.0245(4) Uani 1 1 d . . . . .
O2 O 0.0701(2) 1.24412(17) 0.44470(15) 0.0271(4) Uani 1 1 d . . . . .
O3 O 0.5417(3) 0.70528(17) 0.64059(16) 0.0316(4) Uani 1 1 d . . . . .
O4 O 0.4488(3) 0.79334(17) 0.82031(16) 0.0349(5) Uani 1 1 d . . . . .
O5 O -0.0780(2) 0.99650(16) 0.80973(14) 0.0247(4) Uani 1 1 d . . . . .
H5A H -0.1394 1.0061 0.7407 0.037 Uiso 1 1 d R U . . .
H5B H -0.0645 0.9175 0.8211 0.037 Uiso 1 1 d R U . . .
O6 O 0.2793(3) 0.97960(18) 0.97528(17) 0.0363(5) Uani 1 1 d . . . . .
H6A H 0.3510 0.9196 0.9609 0.054 Uiso 1 1 d R U . . .
H6B H 0.2328 0.9625 1.0422 0.054 Uiso 1 1 d R U . . .

loop_
_atom_site_aniso_label
_atom_site_aniso_U_11
_atom_site_aniso_U_22
_atom_site_aniso_U_33
_atom_site_aniso_U_23
_atom_site_aniso_U_13
_atom_site_aniso_U_12
Mn1 0.0266(2) 0.0200(2) 0.0149(2) -0.00146(14) 0.00292(14) -0.00394(15)
C1 0.0155(11) 0.0187(12) 0.0173(11) 0.0005(9) 0.0029(9) -0.0012(9)
C2 0.0161(11) 0.0197(12) 0.0170(11) -0.0002(9) 0.0028(9) -0.0011(9)
C3 0.0170(11) 0.0192(12) 0.0214(12) 0.0015(10) 0.0020(9) -0.0030(9)
C4 0.0241(12) 0.0210(13) 0.0233(13) -0.0010(10) 0.0023(10) -0.0020(10)
N1 0.0198(10) 0.0180(10) 0.0140(9) 0.0006(8) 0.0011(8) 0.0006(8)
N2 0.0209(10) 0.0229(11) 0.0168(10) 0.0009(8) 0.0016(8) 0.0004(8)
N3 0.0230(10) 0.0209(11) 0.0195(10) -0.0031(9) 0.0043(8) 0.0023(9)
O1 0.0339(10) 0.0190(9) 0.0207(9) -0.0019(7) 0.0034(7) 0.0054(7)
O2 0.0316(9) 0.0276(10) 0.0218(9) 0.0115(7) 0.0012(7) 0.0022(8)
O3 0.0344(10) 0.0309(10) 0.0290(10) -0.0039(8) -0.0004(8) 0.0153(8)
O4 0.0529(12) 0.0300(11) 0.0221(10) 0.0067(8) 0.0061(8) 0.0092(9)
O5 0.0322(9) 0.0230(9) 0.0184(8) 0.0030(7) -0.0008(7) -0.0052(7)
O6 0.0412(11) 0.0370(11) 0.0319(10) 0.0118(9) 0.0095(8) 0.0136(9)

loop_
_atom_type_symbol
_atom_type_description
_atom_type_scat_dispersion_real
_atom_type_scat_dispersion_imag
_atom_type_scat_source
C C 0.0033 0.0016 'International Tables Vol C Tables 4.2.6.8 and 6.1.1.4'
H H 0.0000 0.0000 'International Tables Vol C Tables 4.2.6.8 and 6.1.1.4'
N N 0.0061 0.0033 'International Tables Vol C Tables 4.2.6.8 and 6.1.1.4'
O O 0.0106 0.0060 'International Tables Vol C Tables 4.2.6.8 and 6.1.1.4'
Mn Mn 0.3368 0.7283 'International Tables Vol C Tables 4.2.6.8 and 6.1.1.4'

loop_
_geom_angle_atom_site_label_1
_geom_angle_atom_site_label_2
_geom_angle_atom_site_label_3
_geom_angle
_geom_angle_site_symmetry_1
_geom_angle_site_symmetry_3
O6 Mn1 O2 97.34(7) . 4_586
O6 Mn1 O3 87.51(7) . 2_656
O2 Mn1 O3 90.59(7) 4_586 2_656
O6 Mn1 O1 172.22(7) . .
O2 Mn1 O1 88.76(6) 4_586 .
O3 Mn1 O1 97.29(6) 2_656 .
O6 Mn1 O5 85.48(7) . .
O2 Mn1 O5 91.81(6) 4_586 .
O3 Mn1 O5 172.82(6) 2_656 .
O1 Mn1 O5 89.53(6) . .
O6 Mn1 N1 98.92(7) . .
O2 Mn1 N1 163.52(7) 4_586 .
O3 Mn1 N1 92.75(7) 2_656 .
O1 Mn1 N1 74.82(6) . .
O5 Mn1 N1 86.85(6) . .
N2 C1 N1 113.9(2) . .
N2 C1 C3 125.5(2) . .
N1 C1 C3 120.60(19) . .
N1 C2 N3 109.04(19) . .
N1 C2 C4 128.14(19) . .
N3 C2 C4 122.8(2) . .
O2 C3 O1 126.5(2) . .
O2 C3 C1 119.0(2) . .
O1 C3 C1 114.54(19) . .
O4 C4 O3 128.6(2) . .
O4 C4 C2 117.7(2) . .
O3 C4 C2 113.7(2) . .
C2 N1 C1 103.64(18) . .
C2 N1 Mn1 145.51(15) . .
C1 N1 Mn1 110.79(14) . .
C1 N2 N3 102.61(18) . .
C2 N3 N2 110.86(19) . .
C2 N3 H3 131(2) . .
N2 N3 H3 118(2) . .
C3 O1 Mn1 119.07(14) . .
C3 O2 Mn1 137.43(15) . 4_585
C4 O3 Mn1 133.12(16) . 2_646
Mn1 O5 H5A 113.2 . .
Mn1 O5 H5B 115.0 . .
H5A O5 H5B 107.1 . .
Mn1 O6 H6A 119.9 . .
Mn1 O6 H6B 129.8 . .
H6A O6 H6B 107.9 . .

loop_
_geom_bond_atom_site_label_1
_geom_bond_atom_site_label_2
_geom_bond_distance
_geom_bond_site_symmetry_2
Mn1 O6 2.1240(17) .
Mn1 O2 2.1329(16) 4_586
Mn1 O3 2.1471(17) 2_656
Mn1 O1 2.2179(16) .
Mn1 O5 2.2424(16) .
Mn1 N1 2.2590(18) .
C1 N2 1.324(3) .
C1 N1 1.359(3) .
C1 C3 1.501(3) .
C2 N1 1.328(3) .
C2 N3 1.335(3) .
C2 C4 1.504(3) .
C3 O2 1.241(3) .
C3 O1 1.264(3) .
C4 O4 1.246(3) .
C4 O3 1.249(3) .
N2 N3 1.348(3) .
N3 H3 0.84(3) .
O2 Mn1 2.1329(16) 4_585
O3 Mn1 2.1472(17) 2_646
O5 H5A 0.8198 .
O5 H5B 0.8197 .
O6 H6A 0.8220 .
O6 H6B 0.8242 .

loop_
_geom_hbond_atom_site_label_D
_geom_hbond_atom_site_label_H
_geom_hbond_atom_site_label_A
_geom_hbond_distance_DH
_geom_hbond_distance_HA
_geom_hbond_distance_DA
_geom_hbond_angle_DHA
_geom_hbond_site_symmetry_A
N3 H3 O4 0.84(3) 1.91(3) 2.747(3) 177(3) 4_575
O6 H6B O5 0.82 2.04 2.801(2) 154.1 3_577
O6 H6A O3 0.82 2.57 3.086(3) 122.3 4_576
O6 H6A O4 0.82 2.13 2.848(3) 146.1 .
O5 H5B O1 0.82 1.95 2.755(2) 169.3 2_546
O5 H5A N2 0.82 2.03 2.839(2) 168.3 3_576

loop_
_geom_torsion_atom_site_label_1
_geom_torsion_atom_site_label_2
_geom_torsion_atom_site_label_3
_geom_torsion_atom_site_label_4
_geom_torsion
_geom_torsion_site_symmetry_1
_geom_torsion_site_symmetry_2
_geom_torsion_site_symmetry_3
_geom_torsion_site_symmetry_4
N2 C1 C3 O2 -2.7(3) . . . .
N1 C1 C3 O2 175.6(2) . . . .
N2 C1 C3 O1 176.5(2) . . . .
N1 C1 C3 O1 -5.2(3) . . . .
N1 C2 C4 O4 8.6(4) . . . .
N3 C2 C4 O4 -174.5(2) . . . .
N1 C2 C4 O3 -170.8(2) . . . .
N3 C2 C4 O3 6.1(3) . . . .
N3 C2 N1 C1 -0.1(2) . . . .
C4 C2 N1 C1 177.1(2) . . . .
N3 C2 N1 Mn1 176.27(19) . . . .
C4 C2 N1 Mn1 -6.5(4) . . . .
N2 C1 N1 C2 0.3(2) . . . .
C3 C1 N1 C2 -178.18(19) . . . .
N2 C1 N1 Mn1 -177.53(15) . . . .
C3 C1 N1 Mn1 4.0(2) . . . .
N1 C1 N2 N3 -0.3(2) . . . .
C3 C1 N2 N3 178.1(2) . . . .
N1 C2 N3 N2 0.0(3) . . . .
C4 C2 N3 N2 -177.5(2) . . . .
C1 N2 N3 C2 0.2(2) . . . .
O2 C3 O1 Mn1 -177.34(18) . . . .
C1 C3 O1 Mn1 3.6(2) . . . .
O1 C3 O2 Mn1 87.5(3) . . . 4_585
C1 C3 O2 Mn1 -93.5(3) . . . 4_585
O4 C4 O3 Mn1 -40.5(4) . . . 2_646
C2 C4 O3 Mn1 138.85(18) . . . 2_646
